data_1503060
loop_
_publ_author_name
'Medeiros, Matthew R.'
'Narayan, Radha S.'
'McDougal, Nolan T.'
'Schaus, Scott E.'
'Porco, Jr, John A'

_publ_contact_author 'John A. Porco, Jr.'
_publ_section_title
;
 Skeletal diversity via cationic rearrangements of substituted
 dihydropyrans.
;
_journal_issue 14
_journal_name_full 'Organic letters'
_journal_page_first 3222
_journal_page_last 3225
_journal_paper_doi 10.1021/ol101144k
_journal_volume 12
_journal_year 2010
_chemical_absolute_configuration rmad
_chemical_formula_moiety 'C16 H20 N4 O7'
_chemical_formula_sum 'C16 H20 N4 O7'
_chemical_formula_weight 380.36
_chemical_name_systematic
; 
 ? 
;
_space_group_IT_number 4
_symmetry_cell_setting monoclinic
_symmetry_space_group_name_Hall 'P 2yb'
_symmetry_space_group_name_H-M 'P 1 21 1'
_atom_sites_solution_hydrogens geom
_atom_sites_solution_primary direct
_atom_sites_solution_secondary difmap
_audit_creation_method SHELXL-97
_audit_update_record
;
2010-03-31 # Formatted by publCIF
;
_cell_angle_alpha 90.00
_cell_angle_beta 98.610(19)
_cell_angle_gamma 90.00
_cell_formula_units_Z 8
_cell_length_a 9.757(8)
_cell_length_b 29.99(2)
_cell_length_c 11.970(9)
_cell_measurement_reflns_used 9806
_cell_measurement_temperature 100(2)
_cell_measurement_theta_max 64.4696
_cell_measurement_theta_min 4.0201
_cell_volume 3463(4)
_computing_cell_refinement 'Apex2 (Bruker, 2006)'
_computing_data_collection 'Apex2 (Bruker, 2006)'
_computing_data_reduction 'SAINT (Bruker, 2006)'
_computing_structure_refinement 'SHELXL-97 (Sheldrick, 1997)'
_computing_structure_solution 'SHELXS-97 (Sheldrick, 1990)'
_diffrn_ambient_temperature 100(2)
_diffrn_measured_fraction_theta_full 0.989
_diffrn_measured_fraction_theta_max 0.989
_diffrn_measurement_device_type 'Bruker Proteum-R'
_diffrn_measurement_method '\w & \f'
_diffrn_radiation_monochromator graphite
_diffrn_radiation_source 'rotating anode'
_diffrn_radiation_type CuK\a
_diffrn_radiation_wavelength 1.54178
_diffrn_reflns_av_R_equivalents 0.0259
_diffrn_reflns_av_sigmaI/netI 0.0283
_diffrn_reflns_limit_h_max 11
_diffrn_reflns_limit_h_min -11
_diffrn_reflns_limit_k_max 29
_diffrn_reflns_limit_k_min -35
_diffrn_reflns_limit_l_max 12
_diffrn_reflns_limit_l_min -14
_diffrn_reflns_number 26648
_diffrn_reflns_theta_full 64.84
_diffrn_reflns_theta_max 64.84
_diffrn_reflns_theta_min 3.73
_diffrn_standards_decay_% 0
_diffrn_standards_interval_count 0
_diffrn_standards_number 0
_exptl_absorpt_coefficient_mu 0.987
_exptl_absorpt_correction_T_max 0.9513
_exptl_absorpt_correction_T_min 0.8340
_exptl_absorpt_correction_type analytical
_exptl_absorpt_process_details 'Apex2 (Bruker, 2006)'
_exptl_crystal_colour orange
_exptl_crystal_density_diffrn 1.459
_exptl_crystal_density_method 'not measured'
_exptl_crystal_description prism
_exptl_crystal_F_000 1600
_exptl_crystal_size_max 0.30
_exptl_crystal_size_mid 0.14
_exptl_crystal_size_min 0.12
_refine_diff_density_max 0.246
_refine_diff_density_min -0.179
_refine_diff_density_rms 0.032
_refine_ls_abs_structure_details 'Flack H D (1983), Acta Cryst. A39, 876-881'
_refine_ls_abs_structure_Flack 0.00(7)
_refine_ls_extinction_method none
_refine_ls_goodness_of_fit_ref 1.044
_refine_ls_hydrogen_treatment constr
_refine_ls_matrix_type full
_refine_ls_number_parameters 982
_refine_ls_number_reflns 10178
_refine_ls_number_restraints 1
_refine_ls_restrained_S_all 1.044
_refine_ls_R_factor_all 0.0242
_refine_ls_R_factor_gt 0.0238
_refine_ls_shift/su_max 0.001
_refine_ls_shift/su_mean 0.000
_refine_ls_structure_factor_coef Fsqd
_refine_ls_weighting_details 'calc w=1/[\s^2^(Fo^2^)+(0.0350P)^2^+0.5375P] where P=(Fo^2^+2Fc^2^)/3'
_refine_ls_weighting_scheme calc
_refine_ls_wR_factor_gt 0.0628
_refine_ls_wR_factor_ref 0.0631
_reflns_number_gt 10045
_reflns_number_total 10178
_reflns_threshold_expression >2sigma(I)
_cod_data_source_file ol101144k_si_002.cif
_cod_data_source_block compound_SI_09
_cod_original_sg_symbol_H-M P21
_cod_database_code 1503060

loop_
_symmetry_equiv_pos_as_xyz
'x, y, z'
'-x, y+1/2, -z'

loop_
_atom_site_label
_atom_site_type_symbol
_atom_site_fract_x
_atom_site_fract_y
_atom_site_fract_z
_atom_site_U_iso_or_equiv
_atom_site_adp_type
_atom_site_occupancy
_atom_site_symmetry_multiplicity
_atom_site_calc_flag
_atom_site_refinement_flags
O1 O -1.12218(11) -0.19588(4) -1.06398(10) 0.0261(2) Uani 1 1 d .
O2 O -0.54096(12) 0.10399(4) -0.34103(9) 0.0289(3) Uani 1 1 d .
O3 O -0.80328(11) 0.11854(4) -0.91618(9) 0.0222(2) Uani 1 1 d .
O4 O -0.73502(13) 0.17640(4) -0.81507(10) 0.0306(3) Uani 1 1 d .
O5 O -0.52835(13) 0.16535(4) -0.43541(10) 0.0320(3) Uani 1 1 d .
O6 O -1.22496(11) -0.04929(4) -0.98760(9) 0.0228(2) Uani 1 1 d .
O7 O -1.25915(11) -0.12282(4) -0.95281(9) 0.0214(2) Uani 1 1 d .
N1 N -0.56212(13) 0.12616(5) -0.42898(10) 0.0222(3) Uani 1 1 d .
N15 N -0.87186(13) -0.00347(5) -0.80940(11) 0.0207(3) Uani 1 1 d .
N2 N -0.75878(12) 0.13631(5) -0.82371(11) 0.0201(3) Uani 1 1 d .
N16 N -0.83038(12) 0.04054(4) -0.81881(10) 0.0193(3) Uani 1 1 d .
H16 H -0.8462 0.0541 -0.8828 0.023 Uiso 1 1 d R
C1 C -1.03820(18) -0.23412(6) -1.04270(16) 0.0304(4) Uani 1 1 d .
H1A H -1.0197 -0.2395 -0.9628 0.046 Uiso 1 1 calc R
H1B H -0.9524 -0.2295 -1.0711 0.046 Uiso 1 1 calc R
H1C H -1.0854 -0.2594 -1.0797 0.046 Uiso 1 1 calc R
C2 C -1.05639(16) -0.15688(5) -1.01584(13) 0.0220(3) Uani 1 1 d .
H2B H -0.9775 -0.1496 -1.0530 0.026 Uiso 1 1 calc R
H2A H -1.0236 -0.1616 -0.9362 0.026 Uiso 1 1 calc R
C3 C -1.15979(15) -0.11952(5) -1.03076(12) 0.0210(3) Uani 1 1 d .
H3 H -1.2101 -0.1208 -1.1080 0.025 Uiso 1 1 calc R
C4 C -1.10225(15) -0.07237(5) -1.00897(12) 0.0199(3) Uani 1 1 d .
H4 H -1.0699 -0.0605 -1.0767 0.024 Uiso 1 1 calc R
C5 C -0.98992(15) -0.06720(5) -0.90547(12) 0.0196(3) Uani 1 1 d .
H5 H -0.9115 -0.0861 -0.9173 0.024 Uiso 1 1 calc R
C6 C -0.94034(15) -0.01967(5) -0.89909(12) 0.0200(3) Uani 1 1 d .
H6 H -0.9603 -0.0016 -0.9625 0.024 Uiso 1 1 calc R
C9 C -0.76512(14) 0.06181(5) -0.72672(12) 0.0179(3) Uani 1 1 d .
C10 C -0.73076(14) 0.10805(5) -0.72464(12) 0.0183(3) Uani 1 1 d .
C11 C -0.66577(14) 0.12889(6) -0.62733(13) 0.0191(3) Uani 1 1 d .
H11 H -0.6462 0.1592 -0.6274 0.023 Uiso 1 1 calc R
C12 C -0.63067(15) 0.10395(6) -0.53073(12) 0.0201(3) Uani 1 1 d .
C13 C -0.72564(15) 0.03780(5) -0.62395(13) 0.0203(3) Uani 1 1 d .
H13 H -0.7452 0.0075 -0.6217 0.024 Uiso 1 1 calc R
C14 C -0.65987(14) 0.05827(6) -0.52876(13) 0.0201(3) Uani 1 1 d .
H14 H -0.6346 0.0419 -0.4629 0.024 Uiso 1 1 calc R
C15 C -1.04281(16) -0.08347(5) -0.79671(12) 0.0217(3) Uani 1 1 d .
H15B H -1.0308 -0.1155 -0.7906 0.026 Uiso 1 1 calc R
H15A H -0.9867 -0.0700 -0.7317 0.026 Uiso 1 1 calc R
C16 C -1.19577(16) -0.07215(6) -0.79381(13) 0.0234(3) Uani 1 1 d .
H16A H -1.2015 -0.0406 -0.7738 0.028 Uiso 1 1 calc R
C17 C -1.25628(19) -0.09961(6) -0.70578(14) 0.0305(4) Uani 1 1 d .
H17A H -1.2025 -0.0949 -0.6328 0.046 Uiso 1 1 calc R
H17B H -1.2541 -0.1307 -0.7250 0.046 Uiso 1 1 calc R
H17C H -1.3504 -0.0906 -0.7041 0.046 Uiso 1 1 calc R
C18 C -1.27719(16) -0.07872(5) -0.91122(13) 0.0226(3) Uani 1 1 d .
H18 H -1.3758 -0.0728 -0.9102 0.027 Uiso 1 1 calc R
O8 O -1.05769(11) 0.12362(4) -0.79526(9) 0.0243(2) Uani 1 1 d .
O9 O -1.55129(11) -0.20604(4) -1.42752(10) 0.0286(3) Uani 1 1 d .
O10 O -1.08676(12) 0.18463(4) -0.89301(9) 0.0277(3) Uani 1 1 d .
O11 O -1.64405(13) -0.05431(4) -1.43893(10) 0.0321(3) Uani 1 1 d .
O12 O -1.68987(11) -0.12432(4) -1.37938(10) 0.0271(2) Uani 1 1 d .
O13 O -1.24300(11) 0.11574(4) -1.38031(8) 0.0214(2) Uani 1 1 d .
O14 O -1.18362(12) 0.17739(4) -1.29170(9) 0.0269(3) Uani 1 1 d .
N3 N -1.09095(12) 0.14380(4) -0.88457(10) 0.0186(3) Uani 1 1 d .
N4 N -1.28449(13) 0.04278(4) -1.26977(10) 0.0185(3) Uani 1 1 d .
H4A H -1.2866 0.0530 -1.3372 0.022 Uiso 1 1 d R
N5 N -1.32874(13) -0.00020(5) -1.25211(11) 0.0213(3) Uani 1 1 d .
N6 N -1.21021(12) 0.13726(4) -1.29154(10) 0.0178(3) Uani 1 1 d .
C19 C -1.13833(14) 0.11784(5) -0.98598(12) 0.0183(3) Uani 1 1 d .
C20 C -1.15430(14) 0.13884(5) -1.08859(12) 0.0178(3) Uani 1 1 d .
H20 H -1.1344 0.1690 -1.0938 0.021 Uiso 1 1 calc R
C21 C -1.20125(14) 0.11383(5) -1.18543(12) 0.0176(3) Uani 1 1 d .
C22 C -1.23813(14) 0.06821(5) -1.17939(12) 0.0175(3) Uani 1 1 d .
C23 C -1.37018(16) -0.02261(6) -1.34053(13) 0.0226(3) Uani 1 1 d .
H23 H -1.3704 -0.0096 -1.4111 0.027 Uiso 1 1 calc R
C24 C -1.41919(16) -0.07007(5) -1.33288(12) 0.0207(3) Uani 1 1 d .
H24 H -1.3389 -0.0898 -1.3310 0.025 Uiso 1 1 calc R
C25 C -1.52078(18) -0.08020(6) -1.44089(13) 0.0261(3) Uani 1 1 d .
H25 H -1.4787 -0.0732 -1.5082 0.031 Uiso 1 1 calc R
C26 C -1.58130(17) -0.12752(6) -1.44859(13) 0.0257(3) Uani 1 1 d .
H26 H -1.6238 -0.1331 -1.5268 0.031 Uiso 1 1 calc R
C27 C -1.48052(17) -0.16462(6) -1.41175(14) 0.0255(3) Uani 1 1 d .
H27B H -1.4050 -0.1639 -1.4560 0.031 Uiso 1 1 calc R
H27A H -1.4420 -0.1609 -1.3328 0.031 Uiso 1 1 calc R
C28 C -1.46048(19) -0.24254(6) -1.40069(18) 0.0347(4) Uani 1 1 d .
H28A H -1.4170 -0.2402 -1.3235 0.052 Uiso 1 1 calc R
H28B H -1.3908 -0.2423 -1.4495 0.052 Uiso 1 1 calc R
H28C H -1.5120 -0.2699 -1.4109 0.052 Uiso 1 1 calc R
C29 C -1.22092(15) 0.04873(5) -1.06953(12) 0.0190(3) Uani 1 1 d .
H29 H -1.2445 0.0190 -1.0618 0.023 Uiso 1 1 calc R
C30 C -1.17063(15) 0.07275(5) -0.97538(12) 0.0188(3) Uani 1 1 d .
H30 H -1.1579 0.0592 -0.9047 0.023 Uiso 1 1 calc R
C31 C -1.70788(17) -0.07766(6) -1.35678(15) 0.0299(4) Uani 1 1 d .
H31 H -1.8068 -0.0704 -1.3656 0.036 Uiso 1 1 calc R
C32 C -1.63906(17) -0.06589(6) -1.23901(14) 0.0274(4) Uani 1 1 d .
H32 H -1.6450 -0.0335 -1.2293 0.033 Uiso 1 1 calc R
C33 C -1.48620(16) -0.07902(6) -1.22600(13) 0.0226(3) Uani 1 1 d .
H33B H -1.4777 -0.1105 -1.2077 0.027 Uiso 1 1 calc R
H33A H -1.4356 -0.0625 -1.1632 0.027 Uiso 1 1 calc R
C34 C -1.7123(2) -0.08869(7) -1.14962(17) 0.0372(4) Uani 1 1 d .
H34A H -1.6664 -0.0809 -1.0756 0.056 Uiso 1 1 calc R
H34B H -1.7093 -0.1204 -1.1592 0.056 Uiso 1 1 calc R
H34C H -1.8071 -0.0790 -1.1582 0.056 Uiso 1 1 calc R
O15 O -0.32757(14) 0.32898(5) -1.28401(11) 0.0379(3) Uani 1 1 d .
O16 O -1.07487(14) -0.01607(4) -1.55969(10) 0.0327(3) Uani 1 1 d .
O17 O -0.39960(11) 0.20396(4) -1.06310(9) 0.0240(2) Uani 1 1 d .
O18 O -0.33543(11) 0.27667(4) -1.07259(9) 0.0231(2) Uani 1 1 d .
O19 O -0.93846(13) -0.00079(4) -1.17248(9) 0.0283(3) Uani 1 1 d .
O20 O -0.88071(11) 0.06240(4) -1.09137(8) 0.0229(2) Uani 1 1 d .
O21 O -1.08695(11) 0.04112(4) -1.67206(8) 0.0237(2) Uani 1 1 d .
N7 N -0.76462(13) 0.17101(4) -1.23757(11) 0.0199(3) Uani 1 1 d .
N8 N -0.82726(13) 0.13147(5) -1.21417(10) 0.0198(3) Uani 1 1 d .
H8 H -0.8290 0.1235 -1.1454 0.024 Uiso 1 1 d R
N9 N -1.05796(13) 0.02376(5) -1.57836(10) 0.0206(3) Uani 1 1 d .
N10 N -0.91367(12) 0.03919(4) -1.17733(10) 0.0189(3) Uani 1 1 d .
C35 C -0.3217(2) 0.36354(7) -1.20384(18) 0.0441(5) Uani 1 1 d .
H35A H -0.2791 0.3527 -1.1315 0.066 Uiso 1 1 calc R
H35B H -0.4139 0.3737 -1.1988 0.066 Uiso 1 1 calc R
H35C H -0.2681 0.3878 -1.2266 0.066 Uiso 1 1 calc R
C36 C -0.42464(17) 0.29508(6) -1.27036(13) 0.0276(4) Uani 1 1 d .
H36B H -0.4549 0.2812 -1.3430 0.033 Uiso 1 1 calc R
H36A H -0.5052 0.3085 -1.2452 0.033 Uiso 1 1 calc R
C37 C -0.36679(15) 0.25956(6) -1.18655(13) 0.0224(3) Uani 1 1 d .
H37 H -0.2807 0.2482 -1.2090 0.027 Uiso 1 1 calc R
C38 C -0.46091(16) 0.21980(5) -1.17278(13) 0.0213(3) Uani 1 1 d .
H38 H -0.4536 0.1972 -1.2308 0.026 Uiso 1 1 calc R
C39 C -0.61439(15) 0.23158(5) -1.16854(12) 0.0192(3) Uani 1 1 d .
H39 H -0.6536 0.2450 -1.2410 0.023 Uiso 1 1 calc R
C40 C -0.69255(15) 0.18979(5) -1.15293(13) 0.0201(3) Uani 1 1 d .
H40 H -0.6886 0.1774 -1.0813 0.024 Uiso 1 1 calc R
C41 C -0.88603(14) 0.10541(5) -1.30087(13) 0.0176(3) Uani 1 1 d .
C42 C -0.90987(14) 0.12239(5) -1.41303(12) 0.0185(3) Uani 1 1 d .
H42 H -0.8854 0.1517 -1.4259 0.022 Uiso 1 1 calc R
C43 C -0.96769(14) 0.09685(5) -1.50238(12) 0.0185(3) Uani 1 1 d .
H43 H -0.9843 0.1089 -1.5747 0.022 Uiso 1 1 calc R
C44 C -1.00175(14) 0.05230(5) -1.48414(12) 0.0183(3) Uani 1 1 d .
C45 C -0.38355(16) 0.24417(6) -0.99941(13) 0.0242(3) Uani 1 1 d .
H45 H -0.3147 0.2401 -0.9317 0.029 Uiso 1 1 calc R
C46 C -0.52116(16) 0.25789(6) -0.96629(13) 0.0251(3) Uani 1 1 d .
H46 H -0.5552 0.2333 -0.9240 0.030 Uiso 1 1 calc R
C47 C -0.62580(15) 0.26576(6) -1.07376(13) 0.0227(3) Uani 1 1 d .
H47B H -0.6118 0.2955 -1.1021 0.027 Uiso 1 1 calc R
H47A H -0.7188 0.2645 -1.0545 0.027 Uiso 1 1 calc R
C48 C -0.92668(14) 0.06061(5) -1.28675(12) 0.0179(3) Uani 1 1 d .
C49 C -0.98224(14) 0.03400(5) -1.37778(12) 0.0179(3) Uani 1 1 d .
H49 H -1.0057 0.0044 -1.3667 0.022 Uiso 1 1 calc R
C50 C -0.50721(19) 0.29890(7) -0.89178(14) 0.0333(4) Uani 1 1 d .
H50B H -0.5960 0.3063 -0.8715 0.050 Uiso 1 1 calc R
H50C H -0.4740 0.3234 -0.9320 0.050 Uiso 1 1 calc R
H50A H -0.4428 0.2930 -0.8246 0.050 Uiso 1 1 calc R
O22 O -0.95854(13) 0.36558(4) -0.70759(10) 0.0320(3) Uani 1 1 d .
O23 O -1.58781(12) 0.06016(5) -1.12068(9) 0.0326(3) Uani 1 1 d .
O24 O -0.90232(11) 0.22090(4) -0.55174(9) 0.0226(2) Uani 1 1 d .
O25 O -0.87099(11) 0.29586(4) -0.52907(8) 0.0229(2) Uani 1 1 d .
O26 O -1.60713(16) 0.00157(5) -1.01769(11) 0.0417(3) Uani 1 1 d .
O27 O -1.40395(12) -0.00198(4) -0.63660(9) 0.0255(2) Uani 1 1 d .
O28 O -1.32974(11) 0.05750(4) -0.54413(8) 0.0219(2) Uani 1 1 d .
N11 N -1.27314(13) 0.17774(5) -0.66672(11) 0.0211(3) Uani 1 1 d .
N12 N -1.30925(13) 0.13366(5) -0.65022(11) 0.0197(3) Uani 1 1 d .
H12 H -1.2909 0.1216 -0.5845 0.024 Uiso 1 1 d R
N13 N -1.57040(14) 0.04012(5) -1.02962(11) 0.0268(3) Uani 1 1 d .
N14 N -1.37895(12) 0.03801(4) -0.63342(10) 0.0183(3) Uani 1 1 d .
C51 C -0.92077(19) 0.39002(6) -0.60575(16) 0.0346(4) Uani 1 1 d .
H51A H -0.8380 0.3775 -0.5641 0.052 Uiso 1 1 calc R
H51B H -0.9944 0.3884 -0.5610 0.052 Uiso 1 1 calc R
H51C H -0.9044 0.4206 -0.6235 0.052 Uiso 1 1 calc R
C52 C -1.02918(17) 0.32536(6) -0.69140(13) 0.0244(3) Uani 1 1 d .
H52B H -1.0812 0.3161 -0.7632 0.029 Uiso 1 1 calc R
H52A H -1.0951 0.3310 -0.6399 0.029 Uiso 1 1 calc R
C53 C -0.93463(15) 0.28767(6) -0.64499(12) 0.0212(3) Uani 1 1 d .
H53 H -0.8610 0.2847 -0.6919 0.025 Uiso 1 1 calc R
C54 C -1.00237(15) 0.24192(5) -0.63631(12) 0.0199(3) Uani 1 1 d .
H54 H -1.0090 0.2259 -0.7083 0.024 Uiso 1 1 calc R
C55 C -1.14413(15) 0.24247(5) -0.59349(12) 0.0202(3) Uani 1 1 d .
H55 H -1.2110 0.2585 -0.6484 0.024 Uiso 1 1 calc R
C56 C -1.19220(15) 0.19539(5) -0.58535(13) 0.0205(3) Uani 1 1 d .
H56 H -1.1628 0.1789 -0.5204 0.025 Uiso 1 1 calc R
C57 C -1.37336(14) 0.11019(5) -0.73876(13) 0.0184(3) Uani 1 1 d .
C58 C -1.40798(15) 0.06422(5) -0.73564(12) 0.0187(3) Uani 1 1 d .
C59 C -1.47203(15) 0.04145(6) -0.83019(13) 0.0201(3) Uani 1 1 d .
H59 H -1.4930 0.0113 -0.8258 0.024 Uiso 1 1 calc R
C60 C -1.50394(15) 0.06414(6) -0.93038(13) 0.0217(3) Uani 1 1 d .
C61 C -0.87911(15) 0.25487(6) -0.46862(13) 0.0224(3) Uani 1 1 d .
H61 H -0.7914 0.2494 -0.4189 0.027 Uiso 1 1 calc R
C62 C -0.99783(16) 0.25584(6) -0.39936(13) 0.0232(3) Uani 1 1 d .
H62 H -1.0057 0.2263 -0.3661 0.028 Uiso 1 1 calc R
C63 C -1.13417(15) 0.26616(6) -0.47810(13) 0.0219(3) Uani 1 1 d .
H63A H -1.1413 0.2981 -0.4903 0.026 Uiso 1 1 calc R
H63B H -1.2117 0.2570 -0.4414 0.026 Uiso 1 1 calc R
C64 C -1.47218(15) 0.10931(6) -0.93859(13) 0.0216(3) Uani 1 1 d .
H64 H -1.4935 0.1241 -1.0074 0.026 Uiso 1 1 calc R
C65 C -1.40987(15) 0.13178(6) -0.84562(13) 0.0210(3) Uani 1 1 d .
H65 H -1.3906 0.1620 -0.8519 0.025 Uiso 1 1 calc R
C66 C -0.97366(17) 0.28987(7) -0.30454(14) 0.0307(4) Uani 1 1 d .
H66A H -0.8950 0.2811 -0.2510 0.046 Uiso 1 1 calc R
H66B H -1.0542 0.2915 -0.2675 0.046 Uiso 1 1 calc R
H66C H -0.9564 0.3186 -0.3352 0.046 Uiso 1 1 calc R

loop_
_atom_site_aniso_label
_atom_site_aniso_U_11
_atom_site_aniso_U_22
_atom_site_aniso_U_33
_atom_site_aniso_U_23
_atom_site_aniso_U_13
_atom_site_aniso_U_12
O1 0.0281(5) 0.0159(6) 0.0348(6) -0.0055(5) 0.0067(5) -0.0026(5)
O2 0.0301(6) 0.0335(7) 0.0219(6) 0.0033(5) -0.0004(4) 0.0006(5)
O3 0.0247(5) 0.0215(6) 0.0198(5) -0.0006(4) 0.0014(4) -0.0034(5)
O4 0.0441(7) 0.0147(6) 0.0296(6) 0.0025(5) -0.0051(5) -0.0057(5)
O5 0.0407(7) 0.0253(7) 0.0278(6) -0.0014(5) -0.0024(5) -0.0097(5)
O6 0.0255(5) 0.0148(6) 0.0270(6) 0.0022(4) 0.0006(4) 0.0004(4)
O7 0.0252(5) 0.0140(6) 0.0254(5) -0.0019(4) 0.0056(4) -0.0031(4)
N1 0.0205(6) 0.0249(8) 0.0202(7) 0.0010(5) 0.0000(5) -0.0010(6)
N15 0.0221(6) 0.0149(7) 0.0250(7) 0.0011(5) 0.0036(5) -0.0018(5)
N2 0.0183(6) 0.0179(8) 0.0235(7) 0.0006(5) 0.0011(5) -0.0015(5)
N16 0.0209(6) 0.0156(7) 0.0211(6) 0.0004(5) 0.0024(5) -0.0040(5)
C1 0.0344(9) 0.0180(9) 0.0411(10) -0.0044(7) 0.0135(7) 0.0017(7)
C2 0.0278(8) 0.0156(8) 0.0233(8) -0.0043(6) 0.0061(6) -0.0031(6)
C3 0.0247(7) 0.0182(9) 0.0197(7) -0.0003(6) 0.0021(6) -0.0037(6)
C4 0.0252(7) 0.0159(8) 0.0185(7) 0.0024(6) 0.0025(6) -0.0006(6)
C5 0.0214(7) 0.0164(8) 0.0207(7) 0.0000(6) 0.0017(6) -0.0005(6)
C6 0.0233(7) 0.0176(8) 0.0191(7) 0.0008(6) 0.0029(6) -0.0024(6)
C9 0.0142(6) 0.0167(8) 0.0236(7) -0.0008(6) 0.0058(5) 0.0002(6)
C10 0.0158(6) 0.0167(8) 0.0225(7) 0.0021(6) 0.0029(5) 0.0008(6)
C11 0.0152(6) 0.0168(8) 0.0255(8) -0.0016(6) 0.0034(5) 0.0001(6)
C12 0.0169(7) 0.0237(9) 0.0198(7) -0.0003(6) 0.0030(5) 0.0003(6)
C13 0.0179(7) 0.0154(8) 0.0281(8) 0.0015(6) 0.0049(6) 0.0004(6)
C14 0.0165(6) 0.0222(9) 0.0219(7) 0.0046(6) 0.0039(6) 0.0031(6)
C15 0.0297(8) 0.0151(8) 0.0194(7) 0.0017(6) 0.0010(6) -0.0043(6)
C16 0.0305(8) 0.0159(8) 0.0245(8) -0.0035(6) 0.0061(6) -0.0024(7)
C17 0.0372(9) 0.0282(10) 0.0275(9) -0.0020(7) 0.0096(7) -0.0053(8)
C18 0.0242(7) 0.0142(8) 0.0300(8) -0.0010(6) 0.0055(6) -0.0002(6)
O8 0.0282(5) 0.0267(7) 0.0175(5) 0.0028(5) 0.0017(4) 0.0015(5)
O9 0.0274(5) 0.0187(6) 0.0397(6) -0.0042(5) 0.0049(5) -0.0055(5)
O10 0.0383(6) 0.0176(7) 0.0260(6) 0.0002(4) 0.0007(5) -0.0054(5)
O11 0.0361(6) 0.0235(7) 0.0328(6) 0.0033(5) -0.0072(5) -0.0007(5)
O12 0.0263(5) 0.0205(6) 0.0341(6) -0.0038(5) 0.0027(4) -0.0043(5)
O13 0.0266(5) 0.0197(6) 0.0177(5) -0.0010(4) 0.0023(4) -0.0012(5)
O14 0.0421(7) 0.0143(6) 0.0245(6) 0.0020(4) 0.0059(5) -0.0041(5)
N3 0.0186(6) 0.0162(8) 0.0210(7) 0.0006(5) 0.0033(5) -0.0014(5)
N4 0.0226(6) 0.0143(7) 0.0186(6) 0.0015(5) 0.0027(5) -0.0027(5)
N5 0.0241(6) 0.0149(7) 0.0247(7) 0.0010(5) 0.0030(5) -0.0025(5)
N6 0.0184(6) 0.0147(7) 0.0204(6) 0.0008(5) 0.0037(5) -0.0007(5)
C19 0.0158(6) 0.0178(8) 0.0215(7) -0.0011(6) 0.0037(5) -0.0009(6)
C20 0.0163(6) 0.0135(8) 0.0239(8) 0.0002(6) 0.0044(5) 0.0015(6)
C21 0.0170(6) 0.0169(8) 0.0190(7) 0.0036(6) 0.0034(5) 0.0021(6)
C22 0.0148(6) 0.0165(8) 0.0216(7) -0.0001(6) 0.0042(5) 0.0008(6)
C23 0.0285(8) 0.0205(9) 0.0189(7) 0.0011(6) 0.0036(6) -0.0028(7)
C24 0.0238(7) 0.0161(8) 0.0219(7) -0.0006(6) 0.0020(6) -0.0026(6)
C25 0.0353(8) 0.0209(9) 0.0216(8) -0.0020(6) 0.0028(6) -0.0058(7)
C26 0.0335(8) 0.0216(9) 0.0210(8) -0.0019(6) 0.0007(6) -0.0057(7)
C27 0.0282(8) 0.0207(9) 0.0284(8) -0.0046(6) 0.0067(6) -0.0078(7)
C28 0.0300(8) 0.0215(10) 0.0549(11) -0.0060(8) 0.0134(8) -0.0026(7)
C29 0.0203(7) 0.0141(8) 0.0233(7) 0.0024(6) 0.0056(6) 0.0005(6)
C30 0.0191(7) 0.0176(8) 0.0203(7) 0.0037(6) 0.0046(6) 0.0023(6)
C31 0.0265(8) 0.0190(9) 0.0433(10) -0.0004(7) 0.0022(7) 0.0009(7)
C32 0.0335(8) 0.0157(8) 0.0346(9) -0.0046(7) 0.0100(7) -0.0014(7)
C33 0.0299(8) 0.0167(8) 0.0209(7) 0.0009(6) 0.0030(6) -0.0047(6)
C34 0.0423(10) 0.0269(11) 0.0466(11) -0.0055(8) 0.0202(8) -0.0036(8)
O15 0.0406(7) 0.0361(8) 0.0368(7) 0.0083(6) 0.0055(5) -0.0149(6)
O16 0.0521(7) 0.0182(7) 0.0257(6) -0.0010(5) -0.0008(5) -0.0072(5)
O17 0.0239(5) 0.0188(6) 0.0283(6) 0.0025(5) 0.0006(4) 0.0028(5)
O18 0.0245(5) 0.0227(6) 0.0205(5) -0.0008(4) -0.0020(4) -0.0034(4)
O19 0.0425(6) 0.0171(7) 0.0247(6) 0.0038(5) 0.0030(5) -0.0051(5)
O20 0.0258(5) 0.0238(7) 0.0185(5) -0.0011(4) 0.0015(4) -0.0028(5)
O21 0.0271(5) 0.0265(7) 0.0174(5) 0.0006(4) 0.0032(4) -0.0003(5)
N7 0.0190(6) 0.0157(7) 0.0250(6) -0.0004(5) 0.0032(5) -0.0021(5)
N8 0.0214(6) 0.0191(7) 0.0187(6) 0.0006(5) 0.0023(5) -0.0038(5)
N9 0.0201(6) 0.0210(8) 0.0208(7) -0.0014(5) 0.0030(5) -0.0008(5)
N10 0.0187(6) 0.0173(8) 0.0206(6) 0.0018(5) 0.0023(5) -0.0005(5)
C35 0.0455(11) 0.0296(12) 0.0521(12) 0.0075(9) -0.0089(9) -0.0148(9)
C36 0.0306(8) 0.0293(10) 0.0215(8) 0.0013(7) -0.0009(6) -0.0101(7)
C37 0.0218(7) 0.0238(9) 0.0217(8) -0.0052(6) 0.0031(6) -0.0026(6)
C38 0.0234(8) 0.0184(9) 0.0220(8) -0.0013(6) 0.0036(6) 0.0012(6)
C39 0.0208(7) 0.0169(8) 0.0188(7) -0.0005(6) -0.0005(6) -0.0012(6)
C40 0.0203(7) 0.0192(9) 0.0202(7) 0.0007(6) 0.0011(6) 0.0013(6)
C41 0.0137(6) 0.0161(8) 0.0232(7) -0.0003(6) 0.0030(5) 0.0003(6)
C42 0.0164(6) 0.0157(8) 0.0236(7) 0.0013(6) 0.0043(6) 0.0007(6)
C43 0.0171(7) 0.0204(9) 0.0184(7) 0.0024(6) 0.0041(5) 0.0031(6)
C44 0.0169(6) 0.0175(8) 0.0206(7) -0.0022(6) 0.0034(5) 0.0004(6)
C45 0.0246(7) 0.0235(9) 0.0222(8) 0.0037(6) -0.0039(6) -0.0019(7)
C46 0.0257(8) 0.0282(10) 0.0206(8) -0.0004(6) 0.0009(6) -0.0025(7)
C47 0.0208(7) 0.0212(9) 0.0255(8) -0.0037(6) 0.0016(6) 0.0018(6)
C48 0.0170(6) 0.0172(8) 0.0193(7) 0.0024(6) 0.0028(5) 0.0016(6)
C49 0.0167(6) 0.0145(8) 0.0231(8) 0.0001(6) 0.0045(6) -0.0005(6)
C50 0.0389(9) 0.0340(11) 0.0253(8) -0.0070(7) -0.0008(7) 0.0008(8)
O22 0.0435(7) 0.0196(7) 0.0344(6) 0.0034(5) 0.0113(5) -0.0038(5)
O23 0.0336(6) 0.0418(8) 0.0207(6) 0.0053(5) -0.0015(5) -0.0023(5)
O24 0.0233(5) 0.0202(6) 0.0243(5) 0.0044(4) 0.0036(4) 0.0044(4)
O25 0.0236(5) 0.0235(6) 0.0205(5) 0.0009(4) -0.0002(4) -0.0033(5)
O26 0.0604(8) 0.0313(8) 0.0299(7) -0.0027(5) -0.0047(6) -0.0133(7)
O27 0.0350(6) 0.0156(6) 0.0254(6) 0.0009(4) 0.0034(4) -0.0025(5)
O28 0.0258(5) 0.0215(6) 0.0181(5) -0.0002(4) 0.0020(4) -0.0021(4)
N11 0.0221(6) 0.0157(7) 0.0259(7) 0.0013(5) 0.0045(5) -0.0001(5)
N12 0.0221(6) 0.0169(7) 0.0202(6) 0.0013(5) 0.0033(5) -0.0012(5)
N13 0.0243(6) 0.0316(9) 0.0234(7) 0.0003(6) 0.0004(5) -0.0020(6)
N14 0.0189(6) 0.0185(8) 0.0182(6) 0.0002(5) 0.0045(5) -0.0009(5)
C51 0.0324(9) 0.0214(10) 0.0505(11) -0.0066(8) 0.0082(8) -0.0023(7)
C52 0.0294(8) 0.0208(9) 0.0225(7) 0.0025(6) 0.0030(6) -0.0015(7)
C53 0.0242(7) 0.0217(9) 0.0180(7) -0.0003(6) 0.0037(6) -0.0012(6)
C54 0.0232(7) 0.0184(8) 0.0180(7) 0.0018(6) 0.0025(6) 0.0030(6)
C55 0.0215(7) 0.0164(8) 0.0217(7) 0.0014(6) 0.0001(6) 0.0001(6)
C56 0.0206(7) 0.0192(8) 0.0216(7) 0.0025(6) 0.0032(6) 0.0005(6)
C57 0.0141(6) 0.0190(8) 0.0227(7) -0.0005(6) 0.0051(5) 0.0010(6)
C58 0.0172(6) 0.0189(9) 0.0201(7) 0.0024(6) 0.0037(5) 0.0026(6)
C59 0.0171(7) 0.0185(8) 0.0251(8) -0.0008(6) 0.0047(6) -0.0003(6)
C60 0.0171(6) 0.0259(9) 0.0224(8) 0.0001(6) 0.0038(6) 0.0001(6)
C61 0.0203(7) 0.0250(9) 0.0207(7) 0.0062(6) -0.0004(6) 0.0007(6)
C62 0.0268(8) 0.0225(9) 0.0202(7) 0.0032(6) 0.0031(6) 0.0005(7)
C63 0.0217(7) 0.0227(9) 0.0211(7) -0.0009(6) 0.0030(6) -0.0004(6)
C64 0.0171(7) 0.0252(9) 0.0225(7) 0.0047(6) 0.0026(6) 0.0030(6)
C65 0.0185(7) 0.0199(8) 0.0249(8) 0.0045(6) 0.0046(6) 0.0017(6)
C66 0.0298(8) 0.0380(11) 0.0236(8) -0.0052(7) 0.0019(6) -0.0016(8)

loop_
_atom_type_symbol
_atom_type_description
_atom_type_scat_dispersion_real
_atom_type_scat_dispersion_imag
_atom_type_scat_source
C C 0.0181 0.0091 'International Tables Vol C Tables 4.2.6.8 and 6.1.1.4'
H H 0.0000 0.0000 'International Tables Vol C Tables 4.2.6.8 and 6.1.1.4'
N N 0.0311 0.0180 'International Tables Vol C Tables 4.2.6.8 and 6.1.1.4'
O O 0.0492 0.0322 'International Tables Vol C Tables 4.2.6.8 and 6.1.1.4'

loop_
_geom_angle_atom_site_label_1
_geom_angle_atom_site_label_2
_geom_angle_atom_site_label_3
_geom_angle
C1 O1 C2 112.50(13)
C18 O6 C4 101.77(12)
C18 O7 C3 106.85(11)
O5 N1 O2 123.84(13)
O5 N1 C12 118.62(13)
O2 N1 C12 117.54(14)
C6 N15 N16 114.61(13)
O4 N2 O3 122.04(13)
O4 N2 C10 119.62(13)
O3 N2 C10 118.31(14)
C9 N16 N15 119.39(13)
C9 N16 H16 120.2
N15 N16 H16 120.4
O1 C1 H1A 109.5
O1 C1 H1B 109.5
H1A C1 H1B 109.5
O1 C1 H1C 109.5
H1A C1 H1C 109.5
H1B C1 H1C 109.5
O1 C2 C3 108.23(14)
O1 C2 H2B 110.1
C3 C2 H2B 110.1
O1 C2 H2A 110.1
C3 C2 H2A 110.1
H2B C2 H2A 108.4
O7 C3 C2 112.07(13)
O7 C3 C4 102.58(12)
C2 C3 C4 116.55(14)
O7 C3 H3 108.4
C2 C3 H3 108.4
C4 C3 H3 108.4
O6 C4 C3 100.44(12)
O6 C4 C5 108.70(13)
C3 C4 C5 115.52(13)
O6 C4 H4 110.6
C3 C4 H4 110.6
C5 C4 H4 110.6
C6 C5 C4 108.80(12)
C6 C5 C15 113.63(13)
C4 C5 C15 111.05(13)
C6 C5 H5 107.7
C4 C5 H5 107.7
C15 C5 H5 107.7
N15 C6 C5 121.93(14)
N15 C6 H6 119.0
C5 C6 H6 119.0
N16 C9 C13 119.95(15)
N16 C9 C10 123.75(14)
C13 C9 C10 116.29(14)
C11 C10 C9 121.95(14)
C11 C10 N2 115.42(15)
C9 C10 N2 122.62(14)
C12 C11 C10 119.00(16)
C12 C11 H11 120.5
C10 C11 H11 120.5
C11 C12 C14 121.34(14)
C11 C12 N1 118.56(16)
C14 C12 N1 120.10(14)
C14 C13 C9 121.62(15)
C14 C13 H13 119.2
C9 C13 H13 119.2
C13 C14 C12 119.78(14)
C13 C14 H14 120.1
C12 C14 H14 120.1
C16 C15 C5 113.36(13)
C16 C15 H15B 108.9
C5 C15 H15B 108.9
C16 C15 H15A 108.9
C5 C15 H15A 108.9
H15B C15 H15A 107.7
C18 C16 C17 111.48(14)
C18 C16 C15 109.00(13)
C17 C16 C15 111.99(14)
C18 C16 H16A 108.1
C17 C16 H16A 108.1
C15 C16 H16A 108.1
C16 C17 H17A 109.5
C16 C17 H17B 109.5
H17A C17 H17B 109.5
C16 C17 H17C 109.5
H17A C17 H17C 109.5
H17B C17 H17C 109.5
O6 C18 O7 106.00(13)
O6 C18 C16 109.06(14)
O7 C18 C16 111.49(13)
O6 C18 H18 110.1
O7 C18 H18 110.1
C16 C18 H18 110.1
C28 O9 C27 111.79(14)
C31 O11 C25 101.51(13)
C26 O12 C31 107.04(12)
O8 N3 O10 123.65(13)
O8 N3 C19 118.08(14)
O10 N3 C19 118.27(13)
C22 N4 N5 118.66(13)
C22 N4 H4A 120.7
N5 N4 H4A 120.7
C23 N5 N4 115.69(13)
O14 N6 O13 122.23(12)
O14 N6 C21 119.50(12)
O13 N6 C21 118.27(14)
C20 C19 C30 121.97(14)
C20 C19 N3 118.75(15)
C30 C19 N3 119.24(14)
C19 C20 C21 118.44(15)
C19 C20 H20 120.8
C21 C20 H20 120.8
C20 C21 C22 121.91(14)
C20 C21 N6 115.95(15)
C22 C21 N6 122.13(13)
N4 C22 C21 124.25(14)
N4 C22 C29 119.23(15)
C21 C22 C29 116.51(14)
N5 C23 C24 120.92(14)
N5 C23 H23 119.5
C24 C23 H23 119.5
C23 C24 C25 107.81(13)
C23 C24 C33 113.05(13)
C25 C24 C33 111.26(14)
C23 C24 H24 108.2
C25 C24 H24 108.2
C33 C24 H24 108.2
O11 C25 C26 100.68(14)
O11 C25 C24 108.42(13)
C26 C25 C24 115.30(14)
O11 C25 H25 110.7
C26 C25 H25 110.7
C24 C25 H25 110.7
O12 C26 C27 112.60(14)
O12 C26 C25 102.31(13)
C27 C26 C25 115.91(15)
O12 C26 H26 108.6
C27 C26 H26 108.6
C25 C26 H26 108.6
O9 C27 C26 108.91(14)
O9 C27 H27B 109.9
C26 C27 H27B 109.9
O9 C27 H27A 109.9
C26 C27 H27A 109.9
H27B C27 H27A 108.3
O9 C28 H28A 109.5
O9 C28 H28B 109.5
H28A C28 H28B 109.5
O9 C28 H28C 109.5
H28A C28 H28C 109.5
H28B C28 H28C 109.5
C30 C29 C22 121.54(16)
C30 C29 H29 119.2
C22 C29 H29 119.2
C29 C30 C19 119.56(14)
C29 C30 H30 120.2
C19 C30 H30 120.2
O11 C31 O12 105.64(14)
O11 C31 C32 110.52(15)
O12 C31 C32 110.64(14)
O11 C31 H31 110.0
O12 C31 H31 110.0
C32 C31 H31 110.0
C31 C32 C33 109.02(13)
C31 C32 C34 111.02(16)
C33 C32 C34 111.33(15)
C31 C32 H32 108.5
C33 C32 H32 108.5
C34 C32 H32 108.5
C32 C33 C24 113.49(13)
C32 C33 H33B 108.9
C24 C33 H33B 108.9
C32 C33 H33A 108.9
C24 C33 H33A 108.9
H33B C33 H33A 107.7
C32 C34 H34A 109.5
C32 C34 H34B 109.5
H34A C34 H34B 109.5
C32 C34 H34C 109.5
H34A C34 H34C 109.5
H34B C34 H34C 109.5
C35 O15 C36 114.19(15)
C45 O17 C38 101.91(12)
C45 O18 C37 106.99(12)
C40 N7 N8 115.23(13)
C41 N8 N7 119.25(13)
C41 N8 H8 120.4
N7 N8 H8 120.4
O21 N9 O16 123.87(13)
O21 N9 C44 117.76(14)
O16 N9 C44 118.36(13)
O19 N10 O20 122.44(13)
O19 N10 C48 119.04(13)
O20 N10 C48 118.50(14)
O15 C35 H35A 109.5
O15 C35 H35B 109.5
H35A C35 H35B 109.5
O15 C35 H35C 109.5
H35A C35 H35C 109.5
H35B C35 H35C 109.5
O15 C36 C37 113.11(14)
O15 C36 H36B 109.0
C37 C36 H36B 109.0
O15 C36 H36A 109.0
C37 C36 H36A 109.0
H36B C36 H36A 107.8
O18 C37 C36 112.37(14)
O18 C37 C38 102.75(12)
C36 C37 C38 116.74(13)
O18 C37 H37 108.2
C36 C37 H37 108.2
C38 C37 H37 108.2
O17 C38 C37 100.45(12)
O17 C38 C39 108.52(12)
C37 C38 C39 115.18(14)
O17 C38 H38 110.7
C37 C38 H38 110.7
C39 C38 H38 110.7
C40 C39 C47 111.74(13)
C40 C39 C38 109.11(13)
C47 C39 C38 110.62(12)
C40 C39 H39 108.4
C47 C39 H39 108.4
C38 C39 H39 108.4
N7 C40 C39 120.18(14)
N7 C40 H40 119.9
C39 C40 H40 119.9
N8 C41 C42 120.46(15)
N8 C41 C48 123.27(14)
C42 C41 C48 116.27(14)
C43 C42 C41 121.87(15)
C43 C42 H42 119.1
C41 C42 H42 119.1
C42 C43 C44 119.48(14)
C42 C43 H43 120.3
C44 C43 H43 120.3
C49 C44 C43 121.47(14)
C49 C44 N9 117.85(15)
C43 C44 N9 120.68(14)
O17 C45 O18 105.56(13)
O17 C45 C46 109.88(13)
O18 C45 C46 111.06(14)
O17 C45 H45 110.1
O18 C45 H45 110.1
C46 C45 H45 110.1
C50 C46 C45 111.74(14)
C50 C46 C47 111.01(15)
C45 C46 C47 109.09(13)
C50 C46 H46 108.3
C45 C46 H46 108.3
C47 C46 H46 108.3
C46 C47 C39 113.64(14)
C46 C47 H47B 108.8
C39 C47 H47B 108.8
C46 C47 H47A 108.8
C39 C47 H47A 108.8
H47B C47 H47A 107.7
C49 C48 C41 122.17(14)
C49 C48 N10 115.14(14)
C41 C48 N10 122.69(13)
C44 C49 C48 118.68(15)
C44 C49 H49 120.7
C48 C49 H49 120.7
C46 C50 H50B 109.5
C46 C50 H50C 109.5
H50B C50 H50C 109.5
C46 C50 H50A 109.5
H50B C50 H50A 109.5
H50C C50 H50A 109.5
C52 O22 C51 112.98(13)
C61 O24 C54 101.47(12)
C61 O25 C53 106.78(12)
C56 N11 N12 115.34(13)
C57 N12 N11 118.91(13)
C57 N12 H12 120.6
N11 N12 H12 120.5
O26 N13 O23 123.96(14)
O26 N13 C60 118.31(14)
O23 N13 C60 117.72(15)
O27 N14 O28 122.32(12)
O27 N14 C58 119.58(13)
O28 N14 C58 118.10(14)
O22 C51 H51A 109.5
O22 C51 H51B 109.5
H51A C51 H51B 109.5
O22 C51 H51C 109.5
H51A C51 H51C 109.5
H51B C51 H51C 109.5
O22 C52 C53 113.85(14)
O22 C52 H52B 108.8
C53 C52 H52B 108.8
O22 C52 H52A 108.8
C53 C52 H52A 108.8
H52B C52 H52A 107.7
O25 C53 C52 112.00(13)
O25 C53 C54 102.32(12)
C52 C53 C54 116.66(14)
O25 C53 H53 108.5
C52 C53 H53 108.5
C54 C53 H53 108.5
O24 C54 C53 100.68(12)
O24 C54 C55 108.50(12)
C53 C54 C55 115.41(13)
O24 C54 H54 110.6
C53 C54 H54 110.6
C55 C54 H54 110.6
C56 C55 C63 110.77(13)
C56 C55 C54 108.44(13)
C63 C55 C54 111.24(13)
C56 C55 H55 108.8
C63 C55 H55 108.8
C54 C55 H55 108.8
N11 C56 C55 120.47(14)
N11 C56 H56 119.8
C55 C56 H56 119.8
N12 C57 C58 124.82(14)
N12 C57 C65 119.44(15)
C58 C57 C65 115.74(14)
C59 C58 C57 122.39(14)
C59 C58 N14 115.45(15)
C57 C58 N14 122.15(13)
C60 C59 C58 118.93(16)
C60 C59 H59 120.5
C58 C59 H59 120.5
C59 C60 C64 121.23(15)
C59 C60 N13 118.83(16)
C64 C60 N13 119.94(14)
O24 C61 O25 106.06(12)
O24 C61 C62 109.95(13)
O25 C61 C62 111.23(13)
O24 C61 H61 109.8
O25 C61 H61 109.8
C62 C61 H61 109.8
C66 C62 C61 111.98(14)
C66 C62 C63 110.20(14)
C61 C62 C63 109.16(13)
C66 C62 H62 108.5
C61 C62 H62 108.5
C63 C62 H62 108.5
C62 C63 C55 112.81(13)
C62 C63 H63A 109.0
C55 C63 H63A 109.0
C62 C63 H63B 109.0
C55 C63 H63B 109.0
H63A C63 H63B 107.8
C65 C64 C60 119.90(15)
C65 C64 H64 120.1
C60 C64 H64 120.1
C64 C65 C57 121.81(16)
C64 C65 H65 119.1
C57 C65 H65 119.1
C62 C66 H66A 109.5
C62 C66 H66B 109.5
H66A C66 H66B 109.5
C62 C66 H66C 109.5
H66A C66 H66C 109.5
H66B C66 H66C 109.5

loop_
_geom_bond_atom_site_label_1
_geom_bond_atom_site_label_2
_geom_bond_distance
O1 C1 1.410(2)
O1 C2 1.415(2)
O2 N1 1.2361(19)
O3 N2 1.2466(19)
O4 N2 1.226(2)
O5 N1 1.226(2)
O6 C18 1.419(2)
O6 C4 1.439(2)
O7 C18 1.433(2)
O7 C3 1.446(2)
N1 C12 1.460(2)
N15 C6 1.273(2)
N15 N16 1.390(2)
N2 C10 1.450(2)
N16 C9 1.348(2)
N16 H16 0.8607
C1 H1A 0.9600
C1 H1B 0.9600
C1 H1C 0.9600
C2 C3 1.501(2)
C2 H2B 0.9700
C2 H2A 0.9700
C3 C4 1.529(2)
C3 H3 0.9800
C4 C5 1.534(2)
C4 H4 0.9800
C5 C6 1.504(2)
C5 C15 1.549(2)
C5 H5 0.9800
C6 H6 0.9300
C9 C13 1.428(2)
C9 C10 1.426(2)
C10 C11 1.389(2)
C11 C12 1.377(2)
C11 H11 0.9300
C12 C14 1.400(3)
C13 C14 1.367(2)
C13 H13 0.9300
C14 H14 0.9300
C15 C16 1.536(3)
C15 H15B 0.9700
C15 H15A 0.9700
C16 C18 1.520(2)
C16 C17 1.524(2)
C16 H16A 0.9800
C17 H17A 0.9600
C17 H17B 0.9600
C17 H17C 0.9600
C18 H18 0.9800
O8 N3 1.2291(18)
O9 C28 1.415(2)
O9 C27 1.420(2)
O10 N3 1.230(2)
O11 C31 1.424(2)
O11 C25 1.435(2)
O12 C26 1.442(2)
O12 C31 1.441(2)
O13 N6 1.2434(18)
O14 N6 1.2313(19)
N3 C19 1.458(2)
N4 C22 1.345(2)
N4 N5 1.386(2)
N4 H4A 0.8605
N5 C23 1.268(2)
N6 C21 1.443(2)
C19 C20 1.368(2)
C19 C30 1.399(3)
C20 C21 1.399(2)
C20 H20 0.9300
C21 C22 1.419(2)
C22 C29 1.426(2)
C23 C24 1.508(2)
C23 H23 0.9300
C24 C25 1.537(2)
C24 C33 1.545(2)
C24 H24 0.9800
C25 C26 1.534(3)
C25 H25 0.9800
C26 C27 1.507(3)
C26 H26 0.9800
C27 H27B 0.9700
C27 H27A 0.9700
C28 H28A 0.9600
C28 H28B 0.9600
C28 H28C 0.9600
C29 C30 1.365(2)
C29 H29 0.9300
C30 H30 0.9300
C31 C32 1.510(3)
C31 H31 0.9800
C32 C33 1.528(3)
C32 C34 1.534(3)
C32 H32 0.9800
C33 H33B 0.9700
C33 H33A 0.9700
C34 H34A 0.9600
C34 H34B 0.9600
C34 H34C 0.9600
O15 C35 1.408(3)
O15 C36 1.416(2)
O16 N9 1.231(2)
O17 C45 1.423(2)
O17 C38 1.439(2)
O18 C45 1.436(2)
O18 C37 1.447(2)
O19 N10 1.2263(19)
O20 N10 1.2439(18)
O21 N9 1.2305(19)
N7 C40 1.275(2)
N7 N8 1.382(2)
N8 C41 1.356(2)
N8 H8 0.8595
N9 C44 1.456(2)
N10 C48 1.447(2)
C35 H35A 0.9600
C35 H35B 0.9600
C35 H35C 0.9600
C36 C37 1.513(2)
C36 H36B 0.9700
C36 H36A 0.9700
C37 C38 1.529(2)
C37 H37 0.9800
C38 C39 1.547(2)
C38 H38 0.9800
C39 C40 1.493(2)
C39 C47 1.545(2)
C39 H39 0.9800
C40 H40 0.9300
C41 C42 1.422(2)
C41 C48 1.418(2)
C42 C43 1.367(2)
C42 H42 0.9300
C43 C44 1.402(2)
C43 H43 0.9300
C44 C49 1.373(2)
C45 C46 1.513(3)
C45 H45 0.9800
C46 C50 1.513(3)
C46 C47 1.536(2)
C46 H46 0.9800
C47 H47B 0.9700
C47 H47A 0.9700
C48 C49 1.393(2)
C49 H49 0.9300
C50 H50B 0.9600
C50 H50C 0.9600
C50 H50A 0.9600
O22 C52 1.417(2)
O22 C51 1.423(2)
O23 N13 1.234(2)
O24 C61 1.418(2)
O24 C54 1.442(2)
O25 C61 1.435(2)
O25 C53 1.454(2)
O26 N13 1.225(2)
O27 N14 1.2234(19)
O28 N14 1.2494(18)
N11 C56 1.274(2)
N11 N12 1.390(2)
N12 C57 1.346(2)
N12 H12 0.8602
N13 C60 1.456(2)
N14 C58 1.446(2)
C51 H51A 0.9600
C51 H51B 0.9600
C51 H51C 0.9600
C52 C53 1.511(2)
C52 H52B 0.9700
C52 H52A 0.9700
C53 C54 1.533(2)
C53 H53 0.9800
C54 C55 1.545(2)
C54 H54 0.9800
C55 C56 1.495(2)
C55 C63 1.543(2)
C55 H55 0.9800
C56 H56 0.9300
C57 C58 1.421(2)
C57 C65 1.430(2)
C58 C59 1.388(2)
C59 C60 1.374(2)
C59 H59 0.9300
C60 C64 1.396(3)
C61 C62 1.522(2)
C61 H61 0.9800
C62 C66 1.518(2)
C62 C63 1.542(2)
C62 H62 0.9800
C63 H63A 0.9700
C63 H63B 0.9700
C64 C65 1.364(2)
C64 H64 0.9300
C65 H65 0.9300
C66 H66A 0.9600
C66 H66B 0.9600
C66 H66C 0.9600

loop_
_geom_torsion_atom_site_label_1
_geom_torsion_atom_site_label_2
_geom_torsion_atom_site_label_3
_geom_torsion_atom_site_label_4
_geom_torsion
C6 N15 N16 C9 175.69(13)
C1 O1 C2 C3 -173.11(13)
C18 O7 C3 C2 137.53(13)
C18 O7 C3 C4 11.74(14)
O1 C2 C3 O7 75.62(16)
O1 C2 C3 C4 -166.64(12)
C18 O6 C4 C3 46.71(13)
C18 O6 C4 C5 -74.95(15)
O7 C3 C4 O6 -35.92(13)
C2 C3 C4 O6 -158.73(12)
O7 C3 C4 C5 80.78(16)
C2 C3 C4 C5 -42.03(18)
O6 C4 C5 C6 -70.54(15)
C3 C4 C5 C6 177.52(12)
O6 C4 C5 C15 55.25(17)
C3 C4 C5 C15 -56.69(17)
N16 N15 C6 C5 178.15(13)
C4 C5 C6 N15 163.56(14)
C15 C5 C6 N15 39.3(2)
N15 N16 C9 C13 6.88(19)
N15 N16 C9 C10 -173.53(12)
N16 C9 C10 C11 178.76(13)
C13 C9 C10 C11 -1.6(2)
N16 C9 C10 N2 -2.3(2)
C13 C9 C10 N2 177.28(12)
O4 N2 C10 C11 -5.68(19)
O3 N2 C10 C11 172.47(12)
O4 N2 C10 C9 175.34(14)
O3 N2 C10 C9 -6.5(2)
C9 C10 C11 C12 1.5(2)
N2 C10 C11 C12 -177.49(12)
C10 C11 C12 C14 -0.4(2)
C10 C11 C12 N1 179.87(12)
O5 N1 C12 C11 -5.7(2)
O2 N1 C12 C11 174.64(13)
O5 N1 C12 C14 174.50(14)
O2 N1 C12 C14 -5.15(19)
N16 C9 C13 C14 -179.72(13)
C10 C9 C13 C14 0.7(2)
C9 C13 C14 C12 0.4(2)
C11 C12 C14 C13 -0.6(2)
N1 C12 C14 C13 179.18(13)
C6 C5 C15 C16 85.69(16)
C4 C5 C15 C16 -37.37(18)
C5 C15 C16 C18 39.33(18)
C5 C15 C16 C17 163.16(13)
C4 O6 C18 O7 -40.95(14)
C4 O6 C18 C16 79.20(15)
C3 O7 C18 O6 17.32(15)
C3 O7 C18 C16 -101.23(15)
C17 C16 C18 O6 174.44(13)
C15 C16 C18 O6 -61.43(17)
C17 C16 C18 O7 -68.86(17)
C15 C16 C18 O7 55.27(17)
C22 N4 N5 C23 -179.46(13)
O8 N3 C19 C20 -169.59(13)
O10 N3 C19 C20 10.57(19)
O8 N3 C19 C30 12.61(19)
O10 N3 C19 C30 -167.23(13)
C30 C19 C20 C21 -1.6(2)
N3 C19 C20 C21 -179.31(12)
C19 C20 C21 C22 2.8(2)
C19 C20 C21 N6 -177.35(12)
O14 N6 C21 C20 -3.47(19)
O13 N6 C21 C20 175.54(12)
O14 N6 C21 C22 176.36(13)
O13 N6 C21 C22 -4.63(19)
N5 N4 C22 C21 -174.34(13)
N5 N4 C22 C29 7.15(19)
C20 C21 C22 N4 179.62(13)
N6 C21 C22 N4 -0.2(2)
C20 C21 C22 C29 -1.8(2)
N6 C21 C22 C29 178.35(12)
N4 N5 C23 C24 179.16(13)
N5 C23 C24 C25 154.10(15)
N5 C23 C24 C33 30.7(2)
C31 O11 C25 C26 47.20(14)
C31 O11 C25 C24 -74.21(16)
C23 C24 C25 O11 -68.44(16)
C33 C24 C25 O11 56.05(18)
C23 C24 C25 C26 179.63(13)
C33 C24 C25 C26 -55.88(19)
C31 O12 C26 C27 136.69(14)
C31 O12 C26 C25 11.57(15)
O11 C25 C26 O12 -36.24(14)
C24 C25 C26 O12 80.17(17)
O11 C25 C26 C27 -159.14(13)
C24 C25 C26 C27 -42.7(2)
C28 O9 C27 C26 176.53(14)
O12 C26 C27 O9 64.62(17)
C25 C26 C27 O9 -178.07(13)
N4 C22 C29 C30 178.18(13)
C21 C22 C29 C30 -0.4(2)
C22 C29 C30 C19 1.6(2)
C20 C19 C30 C29 -0.6(2)
N3 C19 C30 C29 177.10(13)
C25 O11 C31 O12 -41.34(15)
C25 O11 C31 C32 78.37(16)
C26 O12 C31 O11 17.61(16)
C26 O12 C31 C32 -102.02(16)
O11 C31 C32 C33 -60.33(18)
O12 C31 C32 C33 56.32(17)
O11 C31 C32 C34 176.67(14)
O12 C31 C32 C34 -66.68(18)
C31 C32 C33 C24 38.53(19)
C34 C32 C33 C24 161.35(14)
C23 C24 C33 C32 83.75(17)
C25 C24 C33 C32 -37.73(19)
C40 N7 N8 C41 -168.92(13)
C35 O15 C36 C37 -85.4(2)
C45 O18 C37 C36 137.08(13)
C45 O18 C37 C38 10.78(15)
O15 C36 C37 O18 65.99(18)
O15 C36 C37 C38 -175.68(13)
C45 O17 C38 C37 46.66(14)
C45 O17 C38 C39 -74.54(14)
O18 C37 C38 O17 -35.25(14)
C36 C37 C38 O17 -158.68(13)
O18 C37 C38 C39 81.09(15)
C36 C37 C38 C39 -42.35(19)
O17 C38 C39 C40 -67.36(15)
C37 C38 C39 C40 -179.01(12)
O17 C38 C39 C47 55.95(17)
C37 C38 C39 C47 -55.69(18)
N8 N7 C40 C39 177.10(13)
C47 C39 C40 N7 138.20(15)
C38 C39 C40 N7 -99.15(16)
N7 N8 C41 C42 -13.4(2)
N7 N8 C41 C48 166.45(13)
N8 C41 C42 C43 179.36(13)
C48 C41 C42 C43 -0.5(2)
C41 C42 C43 C44 -1.5(2)
C42 C43 C44 C49 2.0(2)
C42 C43 C44 N9 -177.37(13)
O21 N9 C44 C49 173.67(12)
O16 N9 C44 C49 -5.7(2)
O21 N9 C44 C43 -6.94(19)
O16 N9 C44 C43 173.69(13)
C38 O17 C45 O18 -41.42(14)
C38 O17 C45 C46 78.41(14)
C37 O18 C45 O17 18.21(15)
C37 O18 C45 C46 -100.84(15)
O17 C45 C46 C50 176.24(13)
O18 C45 C46 C50 -67.34(18)
O17 C45 C46 C47 -60.63(17)
O18 C45 C46 C47 55.79(18)
C50 C46 C47 C39 163.03(14)
C45 C46 C47 C39 39.47(19)
C40 C39 C47 C46 83.62(17)
C38 C39 C47 C46 -38.15(19)
N8 C41 C48 C49 -177.61(13)
C42 C41 C48 C49 2.3(2)
N8 C41 C48 N10 2.4(2)
C42 C41 C48 N10 -177.72(12)
O19 N10 C48 C49 6.89(19)
O20 N10 C48 C49 -171.47(12)
O19 N10 C48 C41 -173.12(13)
O20 N10 C48 C41 8.5(2)
C43 C44 C49 C48 -0.3(2)
N9 C44 C49 C48 179.08(12)
C41 C48 C49 C44 -1.9(2)
N10 C48 C49 C44 178.10(12)
C56 N11 N12 C57 -168.22(13)
C51 O22 C52 C53 -79.53(17)
C61 O25 C53 C52 136.26(14)
C61 O25 C53 C54 10.56(14)
O22 C52 C53 O25 68.43(17)
O22 C52 C53 C54 -174.16(12)
C61 O24 C54 C53 46.96(13)
C61 O24 C54 C55 -74.61(14)
O25 C53 C54 O24 -35.31(13)
C52 C53 C54 O24 -157.90(12)
O25 C53 C54 C55 81.24(15)
C52 C53 C54 C55 -41.35(18)
O24 C54 C55 C56 -65.52(15)
C53 C54 C55 C56 -177.56(12)
O24 C54 C55 C63 56.53(17)
C53 C54 C55 C63 -55.51(17)
N12 N11 C56 C55 179.13(12)
C63 C55 C56 N11 143.13(15)
C54 C55 C56 N11 -94.54(17)
N11 N12 C57 C58 175.75(13)
N11 N12 C57 C65 -3.61(19)
N12 C57 C58 C59 -178.83(13)
C65 C57 C58 C59 0.5(2)
N12 C57 C58 N14 1.3(2)
C65 C57 C58 N14 -179.35(12)
O27 N14 C58 C59 4.05(19)
O28 N14 C58 C59 -175.37(12)
O27 N14 C58 C57 -176.05(13)
O28 N14 C58 C57 4.53(19)
C57 C58 C59 C60 -0.4(2)
N14 C58 C59 C60 179.53(13)
C58 C59 C60 C64 0.5(2)
C58 C59 C60 N13 179.65(13)
O26 N13 C60 C59 6.7(2)
O23 N13 C60 C59 -174.18(13)
O26 N13 C60 C64 -174.13(15)
O23 N13 C60 C64 5.0(2)
C54 O24 C61 O25 -41.90(13)
C54 O24 C61 C62 78.46(15)
C53 O25 C61 O24 18.72(14)
C53 O25 C61 C62 -100.81(14)
O24 C61 C62 C66 176.60(13)
O25 C61 C62 C66 -66.22(17)
O24 C61 C62 C63 -61.09(17)
O25 C61 C62 C63 56.09(17)
C66 C62 C63 C55 162.82(14)
C61 C62 C63 C55 39.45(19)
C56 C55 C63 C62 82.24(16)
C54 C55 C63 C62 -38.45(19)
C59 C60 C64 C65 -0.8(2)
N13 C60 C64 C65 -179.96(13)
C60 C64 C65 C57 1.0(2)
N12 C57 C65 C64 178.55(13)
C58 C57 C65 C64 -0.9(2)
